data_7156466
loop_
_publ_author_name
'Panda, Niranjan'
'Mattan, Irshad'
'Ojha, Subhadra'
'Purohit, Chandra Shekhar'

_publ_section_title
;
 Synthesis of medium-sized (6-7-6) ring compounds by iron-catalyzed C-H
 activation/annulation [corrected].
;
_journal_issue 42
_journal_name_full 'Organic &amp; biomolecular chemistry'
_journal_page_first 7861
_journal_page_last 7870
_journal_paper_doi 10.1039/c8ob01496e
_journal_volume 16
_journal_year 2018
_chemical_formula_moiety 'C20 H13 N O3'
_chemical_formula_sum 'C20 H13 N O3'
_chemical_formula_weight 315.31
_space_group_crystal_system monoclinic
_space_group_IT_number 4
_space_group_name_Hall 'P 2yb'
_space_group_name_H-M_alt 'P 1 21 1'
_symmetry_space_group_name_Hall 'P 2yb'
_symmetry_space_group_name_H-M 'P 1 21 1'
_atom_sites_solution_hydrogens geom
_audit_block_doi 10.5517/ccdc.csd.cc204bs9
_audit_creation_method SHELXL-2014/7
_audit_update_record
;
2018-09-26 deposited with the CCDC.
2018-09-27 downloaded from the CCDC.
;
_cell_angle_alpha 90
_cell_angle_beta 98.408(3)
_cell_angle_gamma 90
_cell_formula_units_Z 2
_cell_length_a 7.2086(2)
_cell_length_b 12.6711(4)
_cell_length_c 8.3699(3)
_cell_measurement_reflns_used 5021
_cell_measurement_temperature 293(2)
_cell_measurement_theta_max 79.1610
_cell_measurement_theta_min 6.1990
_cell_volume 756.30(4)
_computing_cell_refinement 'CrysAlisPro 1.171.39.45g (Rigaku OD, 2018)'
_computing_data_collection 'CrysAlisPro 1.171.39.45g (Rigaku OD, 2018)'
_computing_data_reduction 'CrysAlisPro 1.171.39.45g (Rigaku OD, 2018)'
_computing_molecular_graphics 'Olex2 (Dolomanov et al., 2009)'
_computing_publication_material 'Olex2 (Dolomanov et al., 2009)'
_computing_structure_refinement 'SHELXL-2014/7 (Sheldrick, 2014)'
_diffrn_ambient_temperature 293(2)
_diffrn_measured_fraction_theta_full 1.000
_diffrn_measured_fraction_theta_max 0.977
_diffrn_measurement_device_type 'SuperNova, Dual, Cu at home/near, Pilatus 200K'
_diffrn_measurement_method '\w scans'
_diffrn_radiation_type CuK\a
_diffrn_radiation_wavelength 1.54184
_diffrn_reflns_av_R_equivalents 0.0473
_diffrn_reflns_av_unetI/netI 0.0448
_diffrn_reflns_Laue_measured_fraction_full 1.000
_diffrn_reflns_Laue_measured_fraction_max 0.977
_diffrn_reflns_limit_h_max 9
_diffrn_reflns_limit_h_min -8
_diffrn_reflns_limit_k_max 12
_diffrn_reflns_limit_k_min -16
_diffrn_reflns_limit_l_max 10
_diffrn_reflns_limit_l_min -10
_diffrn_reflns_number 6678
_diffrn_reflns_point_group_measured_fraction_full 0.861
_diffrn_reflns_point_group_measured_fraction_max 0.814
_diffrn_reflns_theta_full 67.684
_diffrn_reflns_theta_max 79.882
_diffrn_reflns_theta_min 5.342
_diffrn_source 'micro-focus sealed X-ray tube'
_exptl_absorpt_coefficient_mu 0.765
_exptl_absorpt_correction_T_max 1.00000
_exptl_absorpt_correction_T_min 0.36024
_exptl_absorpt_correction_type multi-scan
_exptl_absorpt_process_details
;
Olex2 1.2-ac3
(compiled 2017.02.24 svn.r3390 for Rigaku Oxford Diffraction, GUI svn.r5318)
;
_exptl_crystal_colour 'clear yellowish yellow'
_exptl_crystal_density_diffrn 1.385
_exptl_crystal_description needle
_exptl_crystal_F_000 328
_exptl_crystal_size_max 0.54
_exptl_crystal_size_mid 0.32
_exptl_crystal_size_min 0.27
_refine_diff_density_max 0.177
_refine_diff_density_min -0.198
_refine_diff_density_rms 0.049
_refine_ls_abs_structure_details
;
 Flack x determined using 875 quotients [(I+)-(I-)]/[(I+)+(I-)]
 (Parsons, Flack and Wagner, Acta Cryst. B69 (2013) 249-259).
;
_refine_ls_abs_structure_Flack 0.33(19)
_refine_ls_extinction_coef 0.008(2)
_refine_ls_extinction_expression Fc^*^=kFc[1+0.001xFc^2^\l^3^/sin(2\q)]^-1/4^
_refine_ls_extinction_method 'SHELXL-2014/7 (Sheldrick 2014'
_refine_ls_goodness_of_fit_ref 1.083
_refine_ls_hydrogen_treatment constr
_refine_ls_matrix_type full
_refine_ls_number_parameters 218
_refine_ls_number_reflns 2685
_refine_ls_number_restraints 1
_refine_ls_restrained_S_all 1.083
_refine_ls_R_factor_all 0.0448
_refine_ls_R_factor_gt 0.0426
_refine_ls_shift/su_max 0.000
_refine_ls_shift/su_mean 0.000
_refine_ls_structure_factor_coef Fsqd
_refine_ls_weighting_details 'w=1/[\s^2^(Fo^2^)+(0.0771P)^2^+0.0207P] where P=(Fo^2^+2Fc^2^)/3'
_refine_ls_weighting_scheme calc
_refine_ls_wR_factor_gt 0.1169
_refine_ls_wR_factor_ref 0.1204
_reflns_Friedel_coverage 0.593
_reflns_Friedel_fraction_full 0.708
_reflns_Friedel_fraction_max 0.635
_reflns_number_gt 2509
_reflns_number_total 2685
_reflns_threshold_expression 'I > 2\s(I)'
_cod_data_source_file c8ob01496e2.cif
_cod_data_source_block np_no2
_cod_depositor_comments 'Adding full bibliography for 7156466.cif.'
_cod_database_code 7156466
_shelx_shelxl_version_number 2014/7
_shelx_space_group_comment
;
The symmetry employed for this shelxl refinement is uniquely defined
by the following loop, which should always be used as a source of
symmetry information in preference to the above space-group names.
They are only intended as comments.
;

loop_
_space_group_symop_operation_xyz
'x, y, z'
'-x, y+1/2, -z'

loop_
_atom_site_label
_atom_site_type_symbol
_atom_site_fract_x
_atom_site_fract_y
_atom_site_fract_z
_atom_site_U_iso_or_equiv
_atom_site_adp_type
_atom_site_occupancy
_atom_site_site_symmetry_order
_atom_site_calc_flag
_atom_site_refinement_flags_posn
_atom_site_refinement_flags_adp
O1 O 0.1321(2) 0.67919(12) 0.4664(2) 0.0452(4) Uani 1 1 d . .
N22 N -0.1449(3) 0.3526(2) 0.0550(3) 0.0579(6) Uani 1 1 d . .
O24 O -0.1909(4) 0.3717(2) -0.0878(3) 0.0765(7) Uani 1 1 d . .
O23 O -0.1469(5) 0.2641(2) 0.1112(4) 0.0863(8) Uani 1 1 d . .
C15 C 0.0635(3) 0.59692(19) 0.3659(3) 0.0404(5) Uani 1 1 d . .
C11 C -0.0318(3) 0.4172(2) 0.3267(3) 0.0442(5) Uani 1 1 d . .
H11 H -0.0512 0.3500 0.3659 0.053 Uiso 1 1 calc R U
C9 C 0.1080(3) 0.4735(2) 0.6024(3) 0.0422(5) Uani 1 1 d . .
H9 H 0.0351 0.4272 0.6531 0.051 Uiso 1 1 calc R U
C12 C -0.0782(3) 0.4393(2) 0.1644(3) 0.0456(6) Uani 1 1 d . .
C16 C 0.3199(3) 0.4771(2) 0.8609(3) 0.0436(5) Uani 1 1 d . .
C10 C 0.0446(3) 0.49679(19) 0.4316(3) 0.0406(5) Uani 1 1 d . .
C2 C 0.3252(3) 0.66669(19) 0.5153(3) 0.0407(5) Uani 1 1 d . .
C8 C 0.2633(3) 0.51340(18) 0.6927(3) 0.0411(5) Uani 1 1 d . .
C14 C 0.0124(4) 0.6181(2) 0.2037(3) 0.0472(6) Uani 1 1 d . .
H14 H 0.0263 0.6858 0.1644 0.057 Uiso 1 1 calc R U
C13 C -0.0594(4) 0.5384(2) 0.0996(3) 0.0497(6) Uani 1 1 d . .
H13 H -0.0939 0.5511 -0.0102 0.060 Uiso 1 1 calc R U
C17 C 0.3963(4) 0.5480(3) 0.9804(3) 0.0497(6) Uani 1 1 d . .
H17 H 0.4130 0.6183 0.9538 0.060 Uiso 1 1 calc R U
C7 C 0.3903(3) 0.58801(19) 0.6259(3) 0.0397(5) Uani 1 1 d . .
C18 C 0.4477(4) 0.5144(3) 1.1390(4) 0.0632(8) Uani 1 1 d . .
H18 H 0.4975 0.5624 1.2178 0.076 Uiso 1 1 calc R U
C3 C 0.4447(4) 0.7355(2) 0.4521(3) 0.0528(6) Uani 1 1 d . .
H3 H 0.3970 0.7873 0.3787 0.063 Uiso 1 1 calc R U
C5 C 0.7060(4) 0.6486(3) 0.6077(4) 0.0547(7) Uani 1 1 d . .
H5 H 0.8347 0.6423 0.6393 0.066 Uiso 1 1 calc R U
C6 C 0.5854(4) 0.5805(2) 0.6689(3) 0.0476(6) Uani 1 1 d . .
H6 H 0.6345 0.5280 0.7406 0.057 Uiso 1 1 calc R U
C4 C 0.6371(4) 0.7261(3) 0.5000(4) 0.0584(7) Uani 1 1 d . .
H4 H 0.7190 0.7721 0.4592 0.070 Uiso 1 1 calc R U
C21 C 0.2993(4) 0.3719(3) 0.9049(4) 0.0544(6) Uani 1 1 d . .
H21 H 0.2508 0.3231 0.8268 0.065 Uiso 1 1 calc R U
C20 C 0.3499(5) 0.3392(3) 1.0625(5) 0.0685(9) Uani 1 1 d . .
H20 H 0.3335 0.2691 1.0904 0.082 Uiso 1 1 calc R U
C19 C 0.4253(5) 0.4110(4) 1.1794(4) 0.0712(10) Uani 1 1 d . .
H19 H 0.4607 0.3888 1.2853 0.085 Uiso 1 1 calc R U

loop_
_atom_site_aniso_label
_atom_site_aniso_U_11
_atom_site_aniso_U_22
_atom_site_aniso_U_33
_atom_site_aniso_U_23
_atom_site_aniso_U_13
_atom_site_aniso_U_12
O1 0.0507(9) 0.0333(8) 0.0499(10) -0.0025(7) 0.0021(7) 0.0042(7)
N22 0.0552(12) 0.0574(15) 0.0579(15) -0.0148(12) -0.0017(10) -0.0007(10)
O24 0.0876(15) 0.0787(16) 0.0558(13) -0.0180(12) -0.0144(11) 0.0047(14)
O23 0.120(2) 0.0546(14) 0.0787(17) -0.0127(13) -0.0040(15) -0.0211(14)
C15 0.0400(10) 0.0382(12) 0.0427(12) -0.0026(10) 0.0054(8) 0.0025(9)
C11 0.0414(11) 0.0405(12) 0.0502(13) -0.0012(10) 0.0053(9) -0.0036(9)
C9 0.0458(11) 0.0398(11) 0.0420(12) 0.0035(9) 0.0099(9) -0.0027(9)
C12 0.0412(11) 0.0478(14) 0.0461(13) -0.0077(11) 0.0011(9) 0.0006(10)
C16 0.0436(10) 0.0454(12) 0.0429(12) 0.0030(10) 0.0098(9) 0.0039(9)
C10 0.0390(10) 0.0389(12) 0.0443(12) 0.0005(9) 0.0073(9) 0.0006(9)
C2 0.0483(11) 0.0353(11) 0.0386(11) -0.0043(9) 0.0068(9) -0.0031(9)
C8 0.0465(11) 0.0367(11) 0.0412(11) 0.0021(9) 0.0102(9) 0.0027(9)
C14 0.0507(12) 0.0417(12) 0.0479(13) 0.0051(10) 0.0033(10) 0.0034(10)
C13 0.0492(12) 0.0532(14) 0.0445(13) -0.0009(11) -0.0003(10) 0.0033(11)
C17 0.0494(11) 0.0534(14) 0.0458(14) 0.0001(11) 0.0058(10) 0.0049(12)
C7 0.0446(11) 0.0374(11) 0.0377(11) -0.0046(9) 0.0084(8) -0.0020(9)
C18 0.0536(13) 0.093(3) 0.0427(14) -0.0036(15) 0.0046(11) 0.0067(15)
C3 0.0695(16) 0.0422(13) 0.0457(14) 0.0005(10) 0.0048(11) -0.0109(12)
C5 0.0479(12) 0.0633(17) 0.0544(15) -0.0106(13) 0.0124(11) -0.0089(12)
C6 0.0466(12) 0.0488(14) 0.0473(13) -0.0029(11) 0.0070(10) 0.0005(10)
C4 0.0621(16) 0.0609(17) 0.0549(16) -0.0037(13) 0.0178(13) -0.0211(13)
C21 0.0627(15) 0.0484(14) 0.0540(15) 0.0111(12) 0.0149(12) 0.0030(12)
C20 0.0697(18) 0.069(2) 0.069(2) 0.0301(17) 0.0201(15) 0.0114(16)
C19 0.0647(17) 0.101(3) 0.0488(16) 0.0294(18) 0.0106(13) 0.0170(18)

loop_
_atom_type_symbol
_atom_type_description
_atom_type_scat_dispersion_real
_atom_type_scat_dispersion_imag
_atom_type_scat_source
C C 0.0181 0.0091 'International Tables Vol C Tables 4.2.6.8 and 6.1.1.4'
H H 0.0000 0.0000 'International Tables Vol C Tables 4.2.6.8 and 6.1.1.4'
N N 0.0311 0.0180 'International Tables Vol C Tables 4.2.6.8 and 6.1.1.4'
O O 0.0492 0.0322 'International Tables Vol C Tables 4.2.6.8 and 6.1.1.4'

loop_
_geom_angle_atom_site_label_1
_geom_angle_atom_site_label_2
_geom_angle_atom_site_label_3
_geom_angle
C15 O1 C2 110.11(17)
O23 N22 O24 123.1(3)
O23 N22 C12 118.1(3)
O24 N22 C12 118.8(3)
C14 C15 O1 118.1(2)
C14 C15 C10 122.4(2)
O1 C15 C10 119.4(2)
C12 C11 C10 119.3(2)
C12 C11 H11 120.3
C10 C11 H11 120.3
C8 C9 C10 125.7(2)
C8 C9 H9 117.2
C10 C9 H9 117.2
C11 C12 C13 123.2(2)
C11 C12 N22 118.3(3)
C13 C12 N22 118.5(2)
C17 C16 C21 118.1(3)
C17 C16 C8 120.4(2)
C21 C16 C8 121.5(3)
C11 C10 C15 117.4(2)
C11 C10 C9 120.4(2)
C15 C10 C9 122.2(2)
C3 C2 C7 122.4(2)
C3 C2 O1 117.7(2)
C7 C2 O1 119.9(2)
C9 C8 C16 120.3(2)
C9 C8 C7 122.3(2)
C16 C8 C7 117.2(2)
C15 C14 C13 120.0(2)
C15 C14 H14 120.0
C13 C14 H14 120.0
C14 C13 C12 117.7(2)
C14 C13 H13 121.2
C12 C13 H13 121.2
C18 C17 C16 120.6(3)
C18 C17 H17 119.7
C16 C17 H17 119.7
C2 C7 C6 116.5(2)
C2 C7 C8 122.7(2)
C6 C7 C8 120.8(2)
C19 C18 C17 120.2(3)
C19 C18 H18 119.9
C17 C18 H18 119.9
C2 C3 C4 119.1(3)
C2 C3 H3 120.5
C4 C3 H3 120.5
C4 C5 C6 120.3(3)
C4 C5 H5 119.9
C6 C5 H5 119.9
C5 C6 C7 121.7(3)
C5 C6 H6 119.1
C7 C6 H6 119.1
C5 C4 C3 119.9(3)
C5 C4 H4 120.0
C3 C4 H4 120.0
C20 C21 C16 121.0(3)
C20 C21 H21 119.5
C16 C21 H21 119.5
C21 C20 C19 119.9(3)
C21 C20 H20 120.0
C19 C20 H20 120.0
C18 C19 C20 120.1(3)
C18 C19 H19 119.9
C20 C19 H19 119.9

loop_
_geom_bond_atom_site_label_1
_geom_bond_atom_site_label_2
_geom_bond_distance
O1 C15 1.385(3)
O1 C2 1.401(3)
N22 O23 1.216(4)
N22 O24 1.217(4)
N22 C12 1.466(3)
C15 C14 1.380(3)
C15 C10 1.398(3)
C11 C12 1.379(4)
C11 C10 1.396(3)
C11 H11 0.9300
C9 C8 1.354(3)
C9 C10 1.465(3)
C9 H9 0.9300
C12 C13 1.383(4)
C16 C17 1.397(4)
C16 C21 1.397(4)
C16 C8 1.480(4)
C2 C3 1.383(4)
C2 C7 1.395(3)
C8 C7 1.481(3)
C14 C13 1.383(4)
C14 H14 0.9300
C13 H13 0.9300
C17 C18 1.392(4)
C17 H17 0.9300
C7 C6 1.403(3)
C18 C19 1.369(6)
C18 H18 0.9300
C3 C4 1.392(4)
C3 H3 0.9300
C5 C4 1.375(5)
C5 C6 1.376(4)
C5 H5 0.9300
C6 H6 0.9300
C4 H4 0.9300
C21 C20 1.380(4)
C21 H21 0.9300
C20 C19 1.387(6)
C20 H20 0.9300
C19 H19 0.9300
